data_1508599
loop_
_publ_author_name
'Li, Jian'
'Wang, Ning'
'Li, Chunju'
'Jia, Xueshun'

_publ_section_title
;
 Construction of naphtho-fused oxindoles via the aryne Diels-Alder
 reaction with methyleneindolinones.
;
_journal_issue 19
_journal_name_full 'Organic letters'
_journal_page_first 4994
_journal_page_last 4997
_journal_paper_doi 10.1021/ol3018787
_journal_volume 14
_journal_year 2012
_chemical_formula_sum 'C25 H19 N O3'
_chemical_formula_weight 381.41
_chemical_name_systematic
; 
 ? 
;
_space_group_IT_number 14
_symmetry_cell_setting monoclinic
_symmetry_space_group_name_Hall '-P 2ybc'
_symmetry_space_group_name_H-M 'P 1 21/c 1'
_atom_sites_solution_hydrogens geom
_atom_sites_solution_primary direct
_atom_sites_solution_secondary difmap
_audit_creation_method SHELXL-97
_cell_angle_alpha 90.00
_cell_angle_beta 100.3900(10)
_cell_angle_gamma 90.00
_cell_formula_units_Z 4
_cell_length_a 9.4777(11)
_cell_length_b 24.893(3)
_cell_length_c 8.2477(10)
_cell_measurement_reflns_used 2924
_cell_measurement_temperature 296(2)
_cell_measurement_theta_max 24.93
_cell_measurement_theta_min 2.18
_cell_volume 1914.0(4)
_computing_cell_refinement 'Bruker SAINT'
_computing_data_collection 'Bruker APEX2'
_computing_data_reduction 'Bruker SAINT'
_computing_molecular_graphics 'Bruker SHELXTL'
_computing_publication_material 'Bruker SHELXTL'
_computing_structure_refinement 'SHELXL-97 (Sheldrick, 2008)'
_computing_structure_solution 'SHELXS-97 (Sheldrick, 2008)'
_diffrn_ambient_temperature 296(2)
_diffrn_measured_fraction_theta_full 0.996
_diffrn_measured_fraction_theta_max 0.996
_diffrn_measurement_device_type 'Bruker APEX-II CCD'
_diffrn_measurement_method '\f and \w scans'
_diffrn_radiation_monochromator graphite
_diffrn_radiation_source 'fine-focus sealed tube'
_diffrn_radiation_type MoK\a
_diffrn_radiation_wavelength 0.71073
_diffrn_reflns_av_R_equivalents 0.0249
_diffrn_reflns_av_sigmaI/netI 0.0262
_diffrn_reflns_limit_h_max 11
_diffrn_reflns_limit_h_min -10
_diffrn_reflns_limit_k_max 26
_diffrn_reflns_limit_k_min -29
_diffrn_reflns_limit_l_max 9
_diffrn_reflns_limit_l_min -9
_diffrn_reflns_number 9921
_diffrn_reflns_theta_full 25.05
_diffrn_reflns_theta_max 25.05
_diffrn_reflns_theta_min 2.18
_exptl_absorpt_coefficient_mu 0.087
_exptl_absorpt_correction_T_max 0.9957
_exptl_absorpt_correction_T_min 0.9811
_exptl_absorpt_correction_type multi-scan
_exptl_absorpt_process_details sadabs
_exptl_crystal_density_diffrn 1.324
_exptl_crystal_density_method 'not measured'
_exptl_crystal_F_000 800
_exptl_crystal_size_max 0.22
_exptl_crystal_size_mid 0.15
_exptl_crystal_size_min 0.05
_refine_diff_density_max 0.201
_refine_diff_density_min -0.216
_refine_diff_density_rms 0.032
_refine_ls_extinction_coef 0.0099(11)
_refine_ls_extinction_expression Fc^*^=kFc[1+0.001xFc^2^\l^3^/sin(2\q)]^-1/4^
_refine_ls_extinction_method SHELXL
_refine_ls_goodness_of_fit_ref 1.023
_refine_ls_hydrogen_treatment constr
_refine_ls_matrix_type full
_refine_ls_number_parameters 264
_refine_ls_number_reflns 3382
_refine_ls_number_restraints 0
_refine_ls_restrained_S_all 1.023
_refine_ls_R_factor_all 0.0578
_refine_ls_R_factor_gt 0.0423
_refine_ls_shift/su_max 0.000
_refine_ls_shift/su_mean 0.000
_refine_ls_structure_factor_coef Fsqd
_refine_ls_weighting_details 'calc w=1/[\s^2^(Fo^2^)+(0.0502P)^2^+0.4565P] where P=(Fo^2^+2Fc^2^)/3'
_refine_ls_weighting_scheme calc
_refine_ls_wR_factor_gt 0.1032
_refine_ls_wR_factor_ref 0.1137
_reflns_number_gt 2611
_reflns_number_total 3382
_reflns_threshold_expression >2sigma(I)
_cod_data_source_file ol3018787_si_002.cif
_cod_data_source_block 120506b
_cod_depositor_comments
;
The following automatic conversions were performed:

'_symmetry_cell_setting' value 'Monoclinic' changed to 'monoclinic'
according to /home/saulius/struct/CIF-dictionaries/cif_core.dic
dictionary named 'cif_core.dic' version 2.4.2 from 2011-04-26.

Automatic conversion script
Id: cif_fix_values 1891 2012-01-12 08:04:46Z andrius 
;
_cod_original_cell_volume 1913.9(4)
_cod_original_sg_symbol_H-M P2(1)/c
_cod_database_code 1508599

loop_
_symmetry_equiv_pos_as_xyz
'x, y, z'
'-x, y+1/2, -z+1/2'
'-x, -y, -z'
'x, -y-1/2, z-1/2'

loop_
_atom_site_label
_atom_site_type_symbol
_atom_site_fract_x
_atom_site_fract_y
_atom_site_fract_z
_atom_site_U_iso_or_equiv
_atom_site_adp_type
_atom_site_occupancy
_atom_site_symmetry_multiplicity
_atom_site_calc_flag
_atom_site_refinement_flags
C1 C 0.38131(17) 0.66380(7) 0.4779(2) 0.0456(4) Uani 1 1 d .
C2 C 0.41001(18) 0.72018(7) 0.4576(2) 0.0482(4) Uani 1 1 d .
C3 C 0.5370(2) 0.73718(8) 0.4067(3) 0.0620(5) Uani 1 1 d .
H3 H 0.6029 0.7116 0.3856 0.074 Uiso 1 1 calc R
C4 C 0.5650(3) 0.79016(10) 0.3879(3) 0.0754(6) Uani 1 1 d .
H4 H 0.6495 0.8004 0.3540 0.091 Uiso 1 1 calc R
C5 C 0.4688(3) 0.82900(9) 0.4187(3) 0.0757(7) Uani 1 1 d .
H5 H 0.4894 0.8651 0.4060 0.091 Uiso 1 1 calc R
C6 C 0.3439(2) 0.81470(8) 0.4677(3) 0.0641(5) Uani 1 1 d .
H6 H 0.2805 0.8413 0.4885 0.077 Uiso 1 1 calc R
C7 C 0.30944(19) 0.76020(7) 0.4871(2) 0.0494(4) Uani 1 1 d .
C8 C 0.17742(18) 0.74421(7) 0.5376(2) 0.0466(4) Uani 1 1 d .
C9 C 0.0650(2) 0.77695(8) 0.5738(2) 0.0590(5) Uani 1 1 d .
H9 H 0.0707 0.8141 0.5658 0.071 Uiso 1 1 calc R
C10 C -0.0522(2) 0.75375(8) 0.6206(3) 0.0644(6) Uani 1 1 d .
H10 H -0.1250 0.7761 0.6426 0.077 Uiso 1 1 calc R
C11 C -0.0690(2) 0.69785(8) 0.6373(2) 0.0572(5) Uani 1 1 d .
H11 H -0.1505 0.6833 0.6684 0.069 Uiso 1 1 calc R
C12 C 0.03988(17) 0.66624(7) 0.6055(2) 0.0444(4) Uani 1 1 d .
C13 C 0.15864(17) 0.68968(7) 0.5541(2) 0.0423(4) Uani 1 1 d .
C14 C 0.25641(17) 0.64962(6) 0.5264(2) 0.0422(4) Uani 1 1 d .
C15 C 0.19446(18) 0.59741(7) 0.5695(2) 0.0455(4) Uani 1 1 d .
C16 C -0.03211(19) 0.57105(7) 0.6673(2) 0.0497(4) Uani 1 1 d .
H16A H -0.0006 0.5352 0.6444 0.060 Uiso 1 1 calc R
H16B H -0.1281 0.5760 0.6046 0.060 Uiso 1 1 calc R
C17 C -0.03689(17) 0.57555(6) 0.8488(2) 0.0431(4) Uani 1 1 d .
C18 C 0.08249(19) 0.56358(7) 0.9666(2) 0.0517(5) Uani 1 1 d .
H18 H 0.1669 0.5527 0.9337 0.062 Uiso 1 1 calc R
C19 C 0.0777(2) 0.56762(8) 1.1321(3) 0.0629(5) Uani 1 1 d .
H19 H 0.1583 0.5592 1.2103 0.076 Uiso 1 1 calc R
C20 C -0.0461(2) 0.58400(9) 1.1817(3) 0.0677(6) Uani 1 1 d .
H20 H -0.0494 0.5866 1.2934 0.081 Uiso 1 1 calc R
C21 C -0.1643(2) 0.59649(9) 1.0675(3) 0.0653(6) Uani 1 1 d .
H21 H -0.2477 0.6079 1.1015 0.078 Uiso 1 1 calc R
C22 C -0.16037(19) 0.59217(7) 0.9008(2) 0.0535(5) Uani 1 1 d .
H22 H -0.2415 0.6005 0.8235 0.064 Uiso 1 1 calc R
C23 C 0.49155(19) 0.62270(8) 0.4574(2) 0.0517(5) Uani 1 1 d .
C24 C 0.5418(2) 0.54486(9) 0.3140(3) 0.0760(7) Uani 1 1 d .
H24A H 0.6205 0.5572 0.2630 0.091 Uiso 1 1 calc R
H24B H 0.5813 0.5295 0.4205 0.091 Uiso 1 1 calc R
C25 C 0.4575(4) 0.50486(12) 0.2101(4) 0.1285(13) Uani 1 1 d .
H25A H 0.3772 0.4943 0.2590 0.193 Uiso 1 1 calc R
H25B H 0.5162 0.4741 0.1999 0.193 Uiso 1 1 calc R
H25C H 0.4235 0.5199 0.1030 0.193 Uiso 1 1 calc R
N1 N 0.06351(15) 0.61029(6) 0.61318(17) 0.0458(4) Uani 1 1 d .
O1 O 0.24308(14) 0.55220(5) 0.56982(18) 0.0620(4) Uani 1 1 d .
O2 O 0.60742(15) 0.62032(7) 0.5449(2) 0.0835(5) Uani 1 1 d .
O3 O 0.44709(13) 0.58972(5) 0.33407(17) 0.0601(4) Uani 1 1 d .

loop_
_atom_site_aniso_label
_atom_site_aniso_U_11
_atom_site_aniso_U_22
_atom_site_aniso_U_33
_atom_site_aniso_U_23
_atom_site_aniso_U_13
_atom_site_aniso_U_12
C1 0.0401(9) 0.0500(10) 0.0445(10) 0.0030(8) 0.0019(7) 0.0016(8)
C2 0.0455(10) 0.0523(11) 0.0443(10) 0.0080(8) 0.0015(8) -0.0047(8)
C3 0.0518(11) 0.0685(14) 0.0647(13) 0.0104(10) 0.0078(9) -0.0074(10)
C4 0.0652(14) 0.0776(16) 0.0827(16) 0.0194(12) 0.0113(12) -0.0206(12)
C5 0.0763(15) 0.0596(13) 0.0865(17) 0.0202(12) 0.0021(12) -0.0204(12)
C6 0.0691(13) 0.0480(11) 0.0705(14) 0.0096(9) -0.0001(10) -0.0037(10)
C7 0.0527(11) 0.0456(10) 0.0456(10) 0.0067(8) -0.0023(8) -0.0029(8)
C8 0.0507(10) 0.0429(10) 0.0435(10) 0.0039(7) 0.0012(8) 0.0040(8)
C9 0.0669(13) 0.0428(10) 0.0667(13) 0.0040(9) 0.0108(10) 0.0113(9)
C10 0.0665(13) 0.0560(12) 0.0737(14) 0.0047(10) 0.0206(11) 0.0223(10)
C11 0.0529(11) 0.0583(12) 0.0639(12) 0.0055(9) 0.0202(9) 0.0091(9)
C12 0.0468(10) 0.0443(10) 0.0421(10) 0.0036(7) 0.0076(8) 0.0052(8)
C13 0.0436(9) 0.0433(9) 0.0386(9) 0.0035(7) 0.0040(7) 0.0039(7)
C14 0.0410(9) 0.0425(9) 0.0414(9) 0.0039(7) 0.0027(7) 0.0033(7)
C15 0.0450(10) 0.0436(10) 0.0470(10) 0.0037(7) 0.0059(8) 0.0049(8)
C16 0.0494(10) 0.0475(10) 0.0516(11) -0.0001(8) 0.0076(8) -0.0068(8)
C17 0.0420(9) 0.0379(9) 0.0486(10) 0.0048(7) 0.0062(7) -0.0071(7)
C18 0.0474(10) 0.0463(10) 0.0603(12) 0.0039(8) 0.0063(9) -0.0014(8)
C19 0.0657(13) 0.0627(13) 0.0542(12) 0.0083(10) -0.0057(10) -0.0059(10)
C20 0.0833(16) 0.0745(14) 0.0451(11) 0.0057(10) 0.0108(11) -0.0097(12)
C21 0.0626(13) 0.0760(14) 0.0623(13) 0.0052(11) 0.0242(11) -0.0033(10)
C22 0.0449(10) 0.0610(12) 0.0542(11) 0.0098(9) 0.0077(8) -0.0028(8)
C23 0.0387(10) 0.0547(11) 0.0619(12) 0.0092(9) 0.0097(9) 0.0016(8)
C24 0.0642(14) 0.0636(14) 0.1078(19) 0.0027(13) 0.0357(13) 0.0183(11)
C25 0.141(3) 0.100(2) 0.127(3) -0.0466(19) -0.026(2) 0.058(2)
N1 0.0460(8) 0.0432(8) 0.0499(8) 0.0051(6) 0.0129(7) 0.0017(6)
O1 0.0624(8) 0.0433(8) 0.0833(10) 0.0096(6) 0.0209(7) 0.0111(6)
O2 0.0476(8) 0.0887(11) 0.1042(12) -0.0058(9) -0.0128(8) 0.0170(7)
O3 0.0495(7) 0.0588(8) 0.0716(9) -0.0053(7) 0.0102(6) 0.0108(6)

loop_
_atom_type_symbol
_atom_type_description
_atom_type_scat_dispersion_real
_atom_type_scat_dispersion_imag
_atom_type_scat_source
C C 0.0033 0.0016 'International Tables Vol C Tables 4.2.6.8 and 6.1.1.4'
H H 0.0000 0.0000 'International Tables Vol C Tables 4.2.6.8 and 6.1.1.4'
N N 0.0061 0.0033 'International Tables Vol C Tables 4.2.6.8 and 6.1.1.4'
O O 0.0106 0.0060 'International Tables Vol C Tables 4.2.6.8 and 6.1.1.4'

loop_
_geom_angle_atom_site_label_1
_geom_angle_atom_site_label_2
_geom_angle_atom_site_label_3
_geom_angle
C14 C1 C2 118.51(15)
C14 C1 C23 121.22(16)
C2 C1 C23 120.13(15)
C3 C2 C7 118.21(17)
C3 C2 C1 121.00(17)
C7 C2 C1 120.78(16)
C4 C3 C2 121.4(2)
C4 C3 H3 119.3
C2 C3 H3 119.3
C3 C4 C5 120.5(2)
C3 C4 H4 119.7
C5 C4 H4 119.7
C6 C5 C4 120.5(2)
C6 C5 H5 119.7
C4 C5 H5 119.7
C5 C6 C7 121.0(2)
C5 C6 H6 119.5
C7 C6 H6 119.5
C6 C7 C2 118.41(17)
C6 C7 C8 121.85(17)
C2 C7 C8 119.74(16)
C13 C8 C9 115.50(16)
C13 C8 C7 115.70(15)
C9 C8 C7 128.80(17)
C10 C9 C8 119.79(18)
C10 C9 H9 120.1
C8 C9 H9 120.1
C9 C10 C11 123.79(18)
C9 C10 H10 118.1
C11 C10 H10 118.1
C12 C11 C10 116.68(18)
C12 C11 H11 121.7
C10 C11 H11 121.7
C11 C12 C13 119.78(16)
C11 C12 N1 133.05(16)
C13 C12 N1 107.17(14)
C8 C13 C12 124.43(15)
C8 C13 C14 125.51(16)
C12 C13 C14 110.05(15)
C1 C14 C13 119.76(15)
C1 C14 C15 133.95(15)
C13 C14 C15 106.21(14)
O1 C15 N1 124.64(16)
O1 C15 C14 129.81(16)
N1 C15 C14 105.55(14)
N1 C16 C17 112.69(14)
N1 C16 H16A 109.1
C17 C16 H16A 109.1
N1 C16 H16B 109.1
C17 C16 H16B 109.1
H16A C16 H16B 107.8
C22 C17 C18 118.50(17)
C22 C17 C16 120.61(16)
C18 C17 C16 120.88(16)
C19 C18 C17 120.73(18)
C19 C18 H18 119.6
C17 C18 H18 119.6
C20 C19 C18 119.99(18)
C20 C19 H19 120.0
C18 C19 H19 120.0
C21 C20 C19 120.15(19)
C21 C20 H20 119.9
C19 C20 H20 119.9
C20 C21 C22 120.1(2)
C20 C21 H21 119.9
C22 C21 H21 119.9
C17 C22 C21 120.51(18)
C17 C22 H22 119.7
C21 C22 H22 119.7
O2 C23 O3 124.31(18)
O2 C23 C1 123.25(19)
O3 C23 C1 112.44(15)
C25 C24 O3 107.86(19)
C25 C24 H24A 110.1
O3 C24 H24A 110.1
C25 C24 H24B 110.1
O3 C24 H24B 110.1
H24A C24 H24B 108.4
C24 C25 H25A 109.5
C24 C25 H25B 109.5
H25A C25 H25B 109.5
C24 C25 H25C 109.5
H25A C25 H25C 109.5
H25B C25 H25C 109.5
C15 N1 C12 110.99(13)
C15 N1 C16 123.95(14)
C12 N1 C16 125.00(14)
C23 O3 C24 116.55(16)

loop_
_geom_bond_atom_site_label_1
_geom_bond_atom_site_label_2
_geom_bond_distance
C1 C14 1.363(2)
C1 C2 1.445(2)
C1 C23 1.493(2)
C2 C3 1.409(3)
C2 C7 1.430(3)
C3 C4 1.360(3)
C3 H3 0.9300
C4 C5 1.384(3)
C4 H4 0.9300
C5 C6 1.365(3)
C5 H5 0.9300
C6 C7 1.411(3)
C6 H6 0.9300
C7 C8 1.444(3)
C8 C13 1.379(2)
C8 C9 1.415(3)
C9 C10 1.368(3)
C9 H9 0.9300
C10 C11 1.410(3)
C10 H10 0.9300
C11 C12 1.360(2)
C11 H11 0.9300
C12 C13 1.400(2)
C12 N1 1.410(2)
C13 C14 1.408(2)
C14 C15 1.495(2)
C15 O1 1.216(2)
C15 N1 1.391(2)
C16 N1 1.456(2)
C16 C17 1.510(2)
C16 H16A 0.9700
C16 H16B 0.9700
C17 C22 1.381(2)
C17 C18 1.385(2)
C18 C19 1.378(3)
C18 H18 0.9300
C19 C20 1.372(3)
C19 H19 0.9300
C20 C21 1.363(3)
C20 H20 0.9300
C21 C22 1.386(3)
C21 H21 0.9300
C22 H22 0.9300
C23 O2 1.202(2)
C23 O3 1.316(2)
C24 C25 1.455(4)
C24 O3 1.461(2)
C24 H24A 0.9700
C24 H24B 0.9700
C25 H25A 0.9600
C25 H25B 0.9600
C25 H25C 0.9600

loop_
_cod_related_entry_id
_cod_related_entry_code
_cod_related_entry_database
1 30652016 ChemSpider
